data_2217642
loop_
_publ_author_name
'Shu-Wen Wang'
'Zheng-Quan Zuo'
'Wen-Long Yang'

_publ_section_title
<i>N</i>,<i>N</i>-Dimethyl-4-[5-(5-methyl-1-phenyl-1<i>H</i>-pyrazol-4-yl)-1,3,4-oxadiazol-2-yl]aniline
_journal_coeditor_code RZ2184
_journal_issue 2
_journal_name_full 'Acta Crystallographica Section E'
_journal_page_first o353
_journal_page_last o353
_journal_paper_doi 10.1107/S1600536807067402
_journal_volume 64
_journal_year 2008
_chemical_formula_iupac 'C20 H19 N5 O'
_chemical_formula_moiety 'C20 H19 N5 O'
_chemical_formula_sum 'C20 H19 N5 O'
_chemical_formula_weight 345.40
_chemical_name_systematic
;
N,N-Dimethyl-4-[5-(5-methyl-1-phenyl-1H-pyrazol-4-yl)-1,3,4-oxadiazol-
2-yl]aniline
;
_space_group_IT_number 14
_symmetry_cell_setting monoclinic
_symmetry_space_group_name_Hall '-P 2ybc'
_symmetry_space_group_name_H-M 'P 1 21/c 1'
_atom_sites_solution_hydrogens geom
_atom_sites_solution_primary direct
_atom_sites_solution_secondary difmap
_audit_creation_method SHELXL-97
_cell_angle_alpha 90.00
_cell_angle_beta 99.738(5)
_cell_angle_gamma 90.00
_cell_formula_units_Z 4
_cell_length_a 17.746(7)
_cell_length_b 6.942(3)
_cell_length_c 14.474(6)
_cell_measurement_reflns_used 2162
_cell_measurement_temperature 293(2)
_cell_measurement_theta_max 23.11
_cell_measurement_theta_min 2.33
_cell_volume 1757.4(13)
_computing_cell_refinement 'SAINT (Bruker, 1999)'
_computing_data_collection 'APEX2 (Bruker, 2000)'
_computing_data_reduction 'SAINT (Bruker, 1999)'
_computing_molecular_graphics 'SHELXTL (Bruker, 1999)'
_computing_publication_material 'SHELXTL (Bruker, 1999)'
_computing_structure_refinement 'SHELXL97 (Sheldrick, 1997)'
_computing_structure_solution 'SHELXS97 (Sheldrick, 1997)'
_diffrn_ambient_temperature 293(2)
_diffrn_measured_fraction_theta_full 0.995
_diffrn_measured_fraction_theta_max 0.995
_diffrn_measurement_device_type 'Bruker APEXII CCD area-detector'
_diffrn_measurement_method '\f and \w'
_diffrn_radiation_monochromator graphite
_diffrn_radiation_source 'fine-focus sealed tube'
_diffrn_radiation_type MoK\a
_diffrn_radiation_wavelength 0.71073
_diffrn_reflns_av_R_equivalents 0.0251
_diffrn_reflns_av_sigmaI/netI 0.0289
_diffrn_reflns_limit_h_max 20
_diffrn_reflns_limit_h_min -21
_diffrn_reflns_limit_k_max 8
_diffrn_reflns_limit_k_min -7
_diffrn_reflns_limit_l_max 17
_diffrn_reflns_limit_l_min -15
_diffrn_reflns_number 9198
_diffrn_reflns_theta_full 25.03
_diffrn_reflns_theta_max 25.03
_diffrn_reflns_theta_min 2.33
_exptl_absorpt_coefficient_mu 0.085
_exptl_absorpt_correction_T_max 0.993
_exptl_absorpt_correction_T_min 0.976
_exptl_absorpt_correction_type multi-scan
_exptl_absorpt_process_details '(SADABS; Sheldrick, 1996)'
_exptl_crystal_colour colourless
_exptl_crystal_density_diffrn 1.305
_exptl_crystal_density_method 'not measured'
_exptl_crystal_description plate
_exptl_crystal_F_000 728
_exptl_crystal_size_max 0.28
_exptl_crystal_size_mid 0.20
_exptl_crystal_size_min 0.08
_refine_diff_density_max 0.187
_refine_diff_density_min -0.186
_refine_ls_extinction_method none
_refine_ls_goodness_of_fit_ref 1.036
_refine_ls_hydrogen_treatment constr
_refine_ls_matrix_type full
_refine_ls_number_parameters 238
_refine_ls_number_reflns 3096
_refine_ls_number_restraints 0
_refine_ls_restrained_S_all 1.036
_refine_ls_R_factor_all 0.0600
_refine_ls_R_factor_gt 0.0386
_refine_ls_shift/su_max 0.001
_refine_ls_shift/su_mean 0.000
_refine_ls_structure_factor_coef Fsqd
_refine_ls_weighting_details 'calc w=1/[\s^2^(Fo^2^)+(0.0598P)^2^+0.1148P] where P=(Fo^2^+2Fc^2^)/3'
_refine_ls_weighting_scheme calc
_refine_ls_wR_factor_gt 0.0976
_refine_ls_wR_factor_ref 0.1077
_reflns_number_gt 2212
_reflns_number_total 3096
_reflns_threshold_expression I>2\s(I)
_cod_data_source_file rz2184.cif
_cod_data_source_block I
_cod_depositor_comments
;
The following automatic conversions were performed:
'_symmetry_cell_setting' value 'Monoclinic' changed to 'monoclinic'
according to '/home/saulius/struct/CIF-dictionaries/cif_core.dic'
dictionary named 'cif_core.dic' version 2.4.1 from 2010-06-29.

Automatic conversion script
Id: cif_fix_enum 1527 2010-12-29 10:47:43Z saulius 

The following automatic conversions were performed:

'_symmetry_cell_setting' value 'Monoclinic' changed to 'monoclinic'
according to /home/saulius/struct/CIF-dictionaries/cif_core.dic
dictionary named 'cif_core.dic' version 2.4.1 from 2010-06-29.

Automatic conversion script
Id: cif_fix_values 1715 2011-07-08 13:25:40Z adriana 
;
_cod_original_cell_volume 1757.6(12)
_cod_original_sg_symbol_H-M 'P 21/c'
_cod_database_code 2217642
_cod_database_fobs_code 2217642

loop_
_symmetry_equiv_pos_as_xyz
'x, y, z'
'-x, y+1/2, -z+1/2'
'-x, -y, -z'
'x, -y-1/2, z-1/2'

loop_
_atom_site_type_symbol
_atom_site_label
_atom_site_fract_x
_atom_site_fract_y
_atom_site_fract_z
_atom_site_U_iso_or_equiv
_atom_site_adp_type
_atom_site_calc_flag
_atom_site_refinement_flags
_atom_site_occupancy
O O1 0.23457(6) 0.46275(15) 0.97159(7) 0.0441(3) Uani d . 1
N N1 0.36081(7) 0.98159(18) 0.95277(9) 0.0419(3) Uani d . 1
N N2 0.35181(8) 1.0599(2) 1.03710(9) 0.0519(4) Uani d . 1
N N3 0.22892(9) 0.5614(2) 1.11520(10) 0.0546(4) Uani d . 1
N N4 0.18766(9) 0.3870(2) 1.09869(10) 0.0554(4) Uani d . 1
N N5 0.07036(9) -0.3315(2) 0.82215(11) 0.0683(5) Uani d . 1
C C1 0.46094(10) 1.2036(2) 0.92564(13) 0.0560(5) Uani d . 1
H H1 0.4814 1.1998 0.9892 0.067 Uiso calc R 1
C C2 0.49418(11) 1.3160(3) 0.86493(16) 0.0666(6) Uani d . 1
H H2 0.5375 1.3882 0.8878 0.080 Uiso calc R 1
C C3 0.46404(12) 1.3224(3) 0.77106(16) 0.0659(6) Uani d . 1
H H3 0.4869 1.3984 0.7307 0.079 Uiso calc R 1
C C4 0.40026(11) 1.2166(2) 0.73698(13) 0.0560(5) Uani d . 1
H H4 0.3802 1.2199 0.6733 0.067 Uiso calc R 1
C C5 0.36550(9) 1.1050(2) 0.79661(11) 0.0465(4) Uani d . 1
H H5 0.3214 1.0361 0.7736 0.056 Uiso calc R 1
C C6 0.39648(9) 1.0964(2) 0.89030(11) 0.0412(4) Uani d . 1
C C7 0.32987(9) 0.8024(2) 0.93957(10) 0.0400(4) Uani d . 1
C C8 0.29830(9) 0.7646(2) 1.01870(10) 0.0420(4) Uani d . 1
C C9 0.31435(10) 0.9277(2) 1.07553(12) 0.0516(4) Uani d . 1
H H9 0.3000 0.9408 1.1341 0.062 Uiso calc R 1
C C10 0.33531(11) 0.6795(3) 0.85662(12) 0.0558(5) Uani d . 1
H H10A 0.2911 0.6998 0.8094 0.084 Uiso calc R 1
H H10B 0.3379 0.5465 0.8750 0.084 Uiso calc R 1
H H10C 0.3805 0.7130 0.8319 0.084 Uiso calc R 1
C C11 0.25474(9) 0.5991(2) 1.03925(11) 0.0428(4) Uani d . 1
C C12 0.19272(9) 0.3352(2) 1.01439(11) 0.0427(4) Uani d . 1
C C13 0.16085(9) 0.1674(2) 0.96261(11) 0.0430(4) Uani d . 1
C C14 0.17535(9) 0.1234(2) 0.87380(12) 0.0471(4) Uani d . 1
H H14 0.2054 0.2063 0.8450 0.057 Uiso calc R 1
C C15 0.14621(9) -0.0402(3) 0.82743(12) 0.0501(4) Uani d . 1
H H15 0.1573 -0.0663 0.7681 0.060 Uiso calc R 1
C C16 0.10020(9) -0.1681(2) 0.86788(12) 0.0484(4) Uani d . 1
C C17 0.08488(10) -0.1211(3) 0.95697(12) 0.0539(5) Uani d . 1
H H17 0.0540 -0.2020 0.9856 0.065 Uiso calc R 1
C C18 0.11459(10) 0.0419(3) 1.00279(12) 0.0519(4) Uani d . 1
H H18 0.1036 0.0691 1.0620 0.062 Uiso calc R 1
C C19 0.09588(13) -0.4001(3) 0.73912(15) 0.0736(6) Uani d . 1
H H19A 0.0894 -0.3005 0.6924 0.110 Uiso calc R 1
H H19B 0.0664 -0.5109 0.7155 0.110 Uiso calc R 1
H H19C 0.1489 -0.4349 0.7539 0.110 Uiso calc R 1
C C20 0.02076(12) -0.4574(3) 0.86451(16) 0.0731(6) Uani d . 1
H H20A 0.0480 -0.5061 0.9228 0.110 Uiso calc R 1
H H20B 0.0047 -0.5631 0.8230 0.110 Uiso calc R 1
H H20C -0.0233 -0.3866 0.8758 0.110 Uiso calc R 1

loop_
_atom_site_aniso_label
_atom_site_aniso_U_11
_atom_site_aniso_U_22
_atom_site_aniso_U_33
_atom_site_aniso_U_12
_atom_site_aniso_U_13
_atom_site_aniso_U_23
O1 0.0498(6) 0.0455(6) 0.0386(6) -0.0029(5) 0.0125(5) 0.0024(5)
N1 0.0463(8) 0.0422(8) 0.0365(8) -0.0030(6) 0.0049(6) -0.0006(6)
N2 0.0677(9) 0.0506(8) 0.0369(8) -0.0056(7) 0.0077(7) -0.0051(6)
N3 0.0693(10) 0.0535(9) 0.0438(9) -0.0081(8) 0.0180(7) -0.0004(7)
N4 0.0689(10) 0.0561(9) 0.0450(9) -0.0106(8) 0.0205(7) -0.0011(7)
N5 0.0716(11) 0.0739(11) 0.0617(10) -0.0230(9) 0.0175(8) -0.0193(8)
C1 0.0505(10) 0.0482(10) 0.0648(12) -0.0017(8) -0.0034(9) 0.0090(9)
C2 0.0499(11) 0.0521(11) 0.0978(17) -0.0068(9) 0.0128(11) 0.0138(11)
C3 0.0708(14) 0.0469(11) 0.0880(16) 0.0084(10) 0.0362(12) 0.0188(10)
C4 0.0711(13) 0.0479(10) 0.0527(11) 0.0103(9) 0.0217(9) 0.0107(8)
C5 0.0489(10) 0.0443(9) 0.0468(10) 0.0035(8) 0.0094(8) 0.0035(8)
C6 0.0415(9) 0.0371(9) 0.0453(10) 0.0027(7) 0.0079(7) 0.0052(7)
C7 0.0410(9) 0.0387(9) 0.0395(9) 0.0031(7) 0.0045(7) 0.0005(7)
C8 0.0458(9) 0.0429(9) 0.0367(9) 0.0017(7) 0.0054(7) 0.0032(7)
C9 0.0653(11) 0.0541(11) 0.0359(9) -0.0042(9) 0.0102(8) 0.0012(8)
C10 0.0702(12) 0.0481(10) 0.0536(11) -0.0042(9) 0.0239(9) -0.0066(8)
C11 0.0469(9) 0.0444(9) 0.0367(9) 0.0044(7) 0.0060(7) 0.0023(7)
C12 0.0431(9) 0.0465(9) 0.0405(9) 0.0017(7) 0.0124(7) 0.0081(7)
C13 0.0439(9) 0.0466(9) 0.0396(9) 0.0023(7) 0.0103(7) 0.0043(7)
C14 0.0442(9) 0.0541(10) 0.0457(10) 0.0002(8) 0.0148(7) 0.0077(8)
C15 0.0495(10) 0.0626(11) 0.0399(10) 0.0008(9) 0.0127(8) -0.0014(8)
C16 0.0435(9) 0.0570(10) 0.0440(10) -0.0014(8) 0.0052(7) -0.0016(8)
C17 0.0548(10) 0.0601(11) 0.0494(11) -0.0138(9) 0.0163(8) 0.0006(9)
C18 0.0590(11) 0.0586(11) 0.0418(10) -0.0081(9) 0.0192(8) -0.0008(8)
C19 0.0827(14) 0.0702(13) 0.0685(14) -0.0006(11) 0.0145(11) -0.0198(11)
C20 0.0697(13) 0.0660(13) 0.0822(15) -0.0179(11) 0.0089(11) -0.0085(11)

loop_
_atom_type_symbol
_atom_type_description
_atom_type_scat_dispersion_real
_atom_type_scat_dispersion_imag
_atom_type_scat_source
C C 0.0033 0.0016 'International Tables Vol C Tables 4.2.6.8 and 6.1.1.4'
H H 0.0000 0.0000 'International Tables Vol C Tables 4.2.6.8 and 6.1.1.4'
N N 0.0061 0.0033 'International Tables Vol C Tables 4.2.6.8 and 6.1.1.4'
O O 0.0106 0.0060 'International Tables Vol C Tables 4.2.6.8 and 6.1.1.4'

loop_
_geom_angle_atom_site_label_1
_geom_angle_atom_site_label_2
_geom_angle_atom_site_label_3
_geom_angle
C11 O1 C12 102.73(12)
C7 N1 N2 112.53(13)
C7 N1 C6 129.20(13)
N2 N1 C6 118.20(13)
C9 N2 N1 104.12(13)
C11 N3 N4 106.20(14)
C12 N4 N3 106.35(13)
C16 N5 C19 121.80(16)
C16 N5 C20 120.45(16)
C19 N5 C20 117.04(16)
C2 C1 C6 118.87(18)
C2 C1 H1 120.6
C6 C1 H1 120.6
C3 C2 C1 120.74(19)
C3 C2 H2 119.6
C1 C2 H2 119.6
C4 C3 C2 119.91(18)
C4 C3 H3 120.0
C2 C3 H3 120.0
C3 C4 C5 120.35(18)
C3 C4 H4 119.8
C5 C4 H4 119.8
C6 C5 C4 119.63(17)
C6 C5 H5 120.2
C4 C5 H5 120.2
C5 C6 C1 120.47(15)
C5 C6 N1 120.09(14)
C1 C6 N1 119.40(15)
N1 C7 C8 105.52(13)
N1 C7 C10 123.88(14)
C8 C7 C10 130.53(15)
C7 C8 C9 105.22(14)
C7 C8 C11 128.89(14)
C9 C8 C11 125.83(15)
N2 C9 C8 112.60(15)
N2 C9 H9 123.7
C8 C9 H9 123.7
C7 C10 H10A 109.5
C7 C10 H10B 109.5
H10A C10 H10B 109.5
C7 C10 H10C 109.5
H10A C10 H10C 109.5
H10B C10 H10C 109.5
N3 C11 O1 112.53(14)
N3 C11 C8 128.20(15)
O1 C11 C8 119.24(13)
N4 C12 O1 112.19(14)
N4 C12 C13 129.10(15)
O1 C12 C13 118.71(14)
C14 C13 C18 117.70(15)
C14 C13 C12 122.67(15)
C18 C13 C12 119.63(15)
C15 C14 C13 121.40(15)
C15 C14 H14 119.3
C13 C14 H14 119.3
C14 C15 C16 121.18(16)
C14 C15 H15 119.4
C16 C15 H15 119.4
N5 C16 C15 121.80(16)
N5 C16 C17 121.12(16)
C15 C16 C17 117.07(16)
C18 C17 C16 121.26(16)
C18 C17 H17 119.4
C16 C17 H17 119.4
C17 C18 C13 121.39(16)
C17 C18 H18 119.3
C13 C18 H18 119.3
N5 C19 H19A 109.5
N5 C19 H19B 109.5
H19A C19 H19B 109.5
N5 C19 H19C 109.5
H19A C19 H19C 109.5
H19B C19 H19C 109.5
N5 C20 H20A 109.5
N5 C20 H20B 109.5
H20A C20 H20B 109.5
N5 C20 H20C 109.5
H20A C20 H20C 109.5
H20B C20 H20C 109.5

loop_
_geom_bond_atom_site_label_1
_geom_bond_atom_site_label_2
_geom_bond_distance
O1 C11 1.3656(19)
O1 C12 1.3694(18)
N1 C7 1.360(2)
N1 N2 1.3701(18)
N1 C6 1.431(2)
N2 C9 1.311(2)
N3 C11 1.287(2)
N3 N4 1.4140(19)
N4 C12 1.290(2)
N5 C16 1.374(2)
N5 C19 1.435(2)
N5 C20 1.448(2)
C1 C2 1.380(3)
C1 C6 1.388(2)
C1 H1 0.9300
C2 C3 1.374(3)
C2 H2 0.9300
C3 C4 1.369(3)
C3 H3 0.9300
C4 C5 1.380(2)
C4 H4 0.9300
C5 C6 1.376(2)
C5 H5 0.9300
C7 C8 1.383(2)
C7 C10 1.489(2)
C8 C9 1.400(2)
C8 C11 1.443(2)
C9 H9 0.9300
C10 H10A 0.9600
C10 H10B 0.9600
C10 H10C 0.9600
C12 C13 1.447(2)
C13 C14 1.387(2)
C13 C18 1.390(2)
C14 C15 1.375(2)
C14 H14 0.9300
C15 C16 1.400(2)
C15 H15 0.9300
C16 C17 1.401(2)
C17 C18 1.371(2)
C17 H17 0.9300
C18 H18 0.9300
C19 H19A 0.9600
C19 H19B 0.9600
C19 H19C 0.9600
C20 H20A 0.9600
C20 H20B 0.9600
C20 H20C 0.9600

loop_
_geom_torsion_atom_site_label_1
_geom_torsion_atom_site_label_2
_geom_torsion_atom_site_label_3
_geom_torsion_atom_site_label_4
_geom_torsion
C7 N1 N2 C9 -0.54(17)
C6 N1 N2 C9 176.53(13)
C11 N3 N4 C12 0.29(18)
C6 C1 C2 C3 0.1(3)
C1 C2 C3 C4 0.1(3)
C2 C3 C4 C5 0.7(3)
C3 C4 C5 C6 -1.7(2)
C4 C5 C6 C1 2.0(2)
C4 C5 C6 N1 179.85(14)
C2 C1 C6 C5 -1.2(3)
C2 C1 C6 N1 -179.07(16)
C7 N1 C6 C5 41.8(2)
N2 N1 C6 C5 -134.74(15)
C7 N1 C6 C1 -140.34(17)
N2 N1 C6 C1 43.1(2)
N2 N1 C7 C8 0.98(17)
C6 N1 C7 C8 -175.69(14)
N2 N1 C7 C10 -176.36(14)
C6 N1 C7 C10 7.0(2)
N1 C7 C8 C9 -0.98(16)
C10 C7 C8 C9 176.12(17)
N1 C7 C8 C11 176.38(15)
C10 C7 C8 C11 -6.5(3)
N1 N2 C9 C8 -0.13(19)
C7 C8 C9 N2 0.72(19)
C11 C8 C9 N2 -176.75(14)
N4 N3 C11 O1 -0.30(18)
N4 N3 C11 C8 177.69(15)
C12 O1 C11 N3 0.19(16)
C12 O1 C11 C8 -178.00(13)
C7 C8 C11 N3 176.18(16)
C9 C8 C11 N3 -7.0(3)
C7 C8 C11 O1 -5.9(2)
C9 C8 C11 O1 170.91(15)
N3 N4 C12 O1 -0.18(18)
N3 N4 C12 C13 -179.99(15)
C11 O1 C12 N4 0.01(16)
C11 O1 C12 C13 179.84(13)
N4 C12 C13 C14 -175.58(17)
O1 C12 C13 C14 4.6(2)
N4 C12 C13 C18 3.4(3)
O1 C12 C13 C18 -176.37(14)
C18 C13 C14 C15 -1.1(2)
C12 C13 C14 C15 177.95(15)
C13 C14 C15 C16 0.5(2)
C19 N5 C16 C15 12.1(3)
C20 N5 C16 C15 -177.81(17)
C19 N5 C16 C17 -168.77(18)
C20 N5 C16 C17 1.3(3)
C14 C15 C16 N5 179.64(16)
C14 C15 C16 C17 0.5(2)
N5 C16 C17 C18 180.00(17)
C15 C16 C17 C18 -0.8(3)
C16 C17 C18 C13 0.2(3)
C14 C13 C18 C17 0.7(2)
C12 C13 C18 C17 -178.34(16)

loop_
_cod_related_entry_id
_cod_related_entry_database
_cod_related_entry_code
1 ChemSpider 21119207
